data_1532788
loop_
_publ_author_name
'Wontcheu, J.'
'Schleid, T.'

_publ_section_title
;
 Sc2 Se3 O9: Scandium(III) oxoselenate(IV) according to Sc2 (Se O3)3 with
 a hexagonal "lone-pair" channel structure
;
_journal_name_full 'Zeitschrift fuer Anorganische und Allgemeine Chemie'
_journal_page_first 1463
_journal_page_last 1465
_journal_volume 629
_journal_year 2003
_chemical_formula_sum 'O9 Sc2 Se3'
_chemical_name_systematic 'Sc2 (Se O3)3'
_space_group_IT_number 176
_symmetry_space_group_name_Hall '-P 6c'
_symmetry_space_group_name_H-M 'P 63/m'
_cell_angle_alpha 90
_cell_angle_beta 90
_cell_angle_gamma 120
_cell_formula_units_Z 2
_cell_length_a 8.1428
_cell_length_b 8.1428
_cell_length_c 7.6456
_cell_volume 439.025
_citation_journal_id_ASTM ZAACAB
_cod_data_source_file Wontcheu_ZAACAB_2003_1060.cif
_cod_data_source_block O9Sc2Se3
_cod_original_cell_volume 439.0255
_cod_database_code 1532788

loop_
_symmetry_equiv_pos_as_xyz
x,y,z
x-y,x,z+1/2
-y,x-y,z
-x,-y,z+1/2
-x+y,-x,z
y,-x+y,z+1/2
-x,-y,-z
-x+y,-x,-z-1/2
y,-x+y,-z
x,y,-z-1/2
x-y,x,-z
-y,x-y,-z-1/2

loop_
_atom_site_label
_atom_site_type_symbol
_atom_site_fract_x
_atom_site_fract_y
_atom_site_fract_z
_atom_site_occupancy
_atom_site_U_iso_or_equiv
Se1 Se+4 0.30016 0.0322 0.25 1 0.0
Sc1 Sc+3 0.3333 0.6667 0.044 1 0.0
O1 O-2 0.1272 0.504 0.25 1 0.0
O2 O-2 0.4185 0.1664 0.0796 1 0.0
